data_1577017
loop_
_publ_author_name
'Lv, Hui-Peng'
'Liao, Zhi-Lin'
'Gao, Di'
'Jiang, Kai-Wen'
'Yu, Si-Qi'
'Lei, Yi'
'Liu, Jian-Chun'
'Geng, Yi-Zhuo'
'Ai, Yong'
'Li, Peng-Fei'
'Qin, Yan'
'Chen, Xiao-Gang'

_publ_section_title
;
 2D Chiral Organic Salts with Large Piezoelectric Response
;
_journal_name_full 'Materials Horizons'
_journal_paper_doi 10.1039/D6MH00256K
_journal_year 2026
_chemical_absolute_configuration rm
_chemical_formula_moiety 'C8 H11 Br N, Cl'
_chemical_formula_sum 'C8 H11 Br Cl N'
_chemical_formula_weight 236.54
_space_group_crystal_system monoclinic
_space_group_IT_number 4
_space_group_name_Hall 'P 2yb'
_space_group_name_H-M_alt 'P 1 21 1'
_atom_sites_solution_hydrogens geom
_audit_creation_date 2025-11-11
_audit_creation_method
;
Olex2 1.3
(compiled 2020.11.12 svn.r5f609507 for OlexSys, GUI svn.r6408)
;
_audit_update_record
;
2025-12-17 deposited with the CCDC.	2026-03-31 downloaded from the CCDC.
;
_cell_angle_alpha 90
_cell_angle_beta 94.486(7)
_cell_angle_gamma 90
_cell_formula_units_Z 2
_cell_length_a 5.5054(4)
_cell_length_b 7.0895(5)
_cell_length_c 13.1417(10)
_cell_measurement_reflns_used 1949
_cell_measurement_temperature 390.00(10)
_cell_measurement_theta_max 71.0160
_cell_measurement_theta_min 3.3630
_cell_volume 511.36(6)
_computing_cell_refinement 'CrysAlisPro 1.171.43.129a (Rigaku OD, 2024)'
_computing_data_collection 'CrysAlisPro system (CCD 43.129a 64-bit (release 29-06-2024))'
_computing_data_reduction 'CrysAlisPro 1.171.43.129a (Rigaku OD, 2024)'
_computing_molecular_graphics 'Olex2 1.3 (Dolomanov et al., 2009)'
_computing_publication_material 'Olex2 1.3 (Dolomanov et al., 2009)'
_computing_structure_refinement 'SHELXL 2018/3 (Sheldrick, 2015)'
_computing_structure_solution 'SHELXT 2018/2 (Sheldrick, 2018)'
_diffrn_ambient_environment air
_diffrn_ambient_temperature 390.00(10)
_diffrn_detector 'Hybrid Pixel Array Detector'
_diffrn_detector_area_resol_mean 10.0000
_diffrn_detector_type 'HyPix-Arc 150'
_diffrn_measured_fraction_theta_full 0.993
_diffrn_measured_fraction_theta_max 0.970
_diffrn_measurement_details
;
List of Runs (angles in degrees, time in seconds):

  # Type    Start    End  Width  t~exp~   \w     \q     \k     \f   Frames
#--------------------------------------------------------------------------
  1  \w     52.00  78.00   0.50    0.05    --   60.32  15.00 -30.00   52
  2  \w     53.00 104.00   0.50    0.05    --   60.32  15.00  90.00  102
  3  \w     58.00 108.00   0.50    0.05    --   74.97  15.00  60.00  100
  4  \w     53.00  99.00   0.50    0.05    --   60.32  15.00-180.00   92
  5  \w     24.00  76.00   0.50    0.05    --   60.32-125.00  30.00  104
  6  \w     44.00  84.00   0.50    0.05    --   60.32-125.00-120.00   80
  7  \w     51.00  99.00   0.50    0.05    --   74.97-125.00-150.00   96
  8  \w     64.00  92.00   0.50    0.05    --   74.97-125.00-120.00   56
  9  \w     35.00  97.00   0.50    0.05    --   74.97-125.00 120.00  124
 10  \w   -121.00 -59.00   0.50    0.05    --  -75.57 -15.00 120.00  124
 11  \w   -115.00 -58.00   0.50    0.05    --  -74.06 -15.00-120.00  114
 12  \w   -119.00 -93.00   0.50    0.05    --  -74.06 -15.00-180.00   52
 13  \w    -81.00 -56.00   0.50    0.05    --  -74.06 -15.00-180.00   50
 14  \w    -78.00 -36.00   0.50    0.05    --  -60.72 125.00-150.00   84
 15  \w    -89.00 -54.00   0.50    0.05    --  -75.57 125.00-120.00   70
 16  \w    -46.00 -20.00   0.50    0.05    --  -60.72 125.00  30.00   52
;
_diffrn_measurement_device 'four-circle diffractometer'
_diffrn_measurement_device_type 'XtaLAB Synergy R, DW system, HyPix-Arc 150'
_diffrn_measurement_method '\w scans'
_diffrn_orient_matrix_type 'CrysAlisPro convention (1999,Acta A55,543-557)'
_diffrn_orient_matrix_UB_11 -0.1904871000
_diffrn_orient_matrix_UB_12 0.0633287000
_diffrn_orient_matrix_UB_13 0.0728704000
_diffrn_orient_matrix_UB_21 -0.1914313000
_diffrn_orient_matrix_UB_22 0.0193398000
_diffrn_orient_matrix_UB_23 -0.0912574000
_diffrn_orient_matrix_UB_31 -0.0760830000
_diffrn_orient_matrix_UB_32 -0.2070015000
_diffrn_orient_matrix_UB_33 0.0139010000
_diffrn_radiation_monochromator mirror
_diffrn_radiation_probe x-ray
_diffrn_radiation_type 'Cu K\a'
_diffrn_radiation_wavelength 1.54184
_diffrn_reflns_av_R_equivalents 0.0321
_diffrn_reflns_av_unetI/netI 0.0316
_diffrn_reflns_Laue_measured_fraction_full 0.993
_diffrn_reflns_Laue_measured_fraction_max 0.970
_diffrn_reflns_limit_h_max 6
_diffrn_reflns_limit_h_min -6
_diffrn_reflns_limit_k_max 6
_diffrn_reflns_limit_k_min -8
_diffrn_reflns_limit_l_max 15
_diffrn_reflns_limit_l_min -16
_diffrn_reflns_number 2716
_diffrn_reflns_point_group_measured_fraction_full 0.774
_diffrn_reflns_point_group_measured_fraction_max 0.748
_diffrn_reflns_theta_full 67.684
_diffrn_reflns_theta_max 71.415
_diffrn_reflns_theta_min 3.373
_diffrn_source 'Rotating-anode X-ray tube'
_diffrn_source_type 'Rigaku (Cu) X-ray Source'
_exptl_absorpt_coefficient_mu 7.408
_exptl_absorpt_correction_T_max 1.00000
_exptl_absorpt_correction_T_min 0.49969
_exptl_absorpt_correction_type multi-scan
_exptl_absorpt_process_details
;
CrysAlisPro 1.171.43.129a (Rigaku Oxford Diffraction, 2024)
Empirical absorption correction using spherical harmonics,
implemented in SCALE3 ABSPACK scaling algorithm.
;
_exptl_crystal_colour colourless
_exptl_crystal_colour_primary colourless
_exptl_crystal_density_diffrn 1.536
_exptl_crystal_description plate
_exptl_crystal_F_000 236
_exptl_crystal_size_max 0.15
_exptl_crystal_size_mid 0.12
_exptl_crystal_size_min 0.1
_refine_diff_density_max 0.910
_refine_diff_density_min -0.629
_refine_diff_density_rms 0.114
_refine_ls_abs_structure_details
;
 Flack x determined using 332 quotients [(I+)-(I-)]/[(I+)+(I-)]
 (Parsons, Flack and Wagner, Acta Cryst. B69 (2013) 249-259).
;
_refine_ls_abs_structure_Flack 0.13(7)
_refine_ls_extinction_method none
_refine_ls_goodness_of_fit_ref 1.074
_refine_ls_hydrogen_treatment constr
_refine_ls_matrix_type full
_refine_ls_number_parameters 102
_refine_ls_number_reflns 1481
_refine_ls_number_restraints 1
_refine_ls_restrained_S_all 1.073
_refine_ls_R_factor_all 0.0731
_refine_ls_R_factor_gt 0.0692
_refine_ls_shift/su_max 0.000
_refine_ls_shift/su_mean 0.000
_refine_ls_structure_factor_coef Fsqd
_refine_ls_weighting_details 'w=1/[\s^2^(Fo^2^)+(0.1435P)^2^] where P=(Fo^2^+2Fc^2^)/3'
_refine_ls_weighting_scheme calc
_refine_ls_wR_factor_gt 0.1934
_refine_ls_wR_factor_ref 0.2008
_reflns_Friedel_coverage 0.420
_reflns_Friedel_fraction_full 0.512
_reflns_Friedel_fraction_max 0.484
_reflns_number_gt 1288
_reflns_number_total 1481
_reflns_threshold_expression 'I > 2\s(I)'
_cod_data_source_file d6mh00256k2.cif
_cod_data_source_block s_alfa_4_br_ba_cl_390k_auto
_cod_database_code 1577017
_shelx_shelxl_version_number 2018/3
_chemical_oxdiff_formula 'C H N O S '
_shelx_space_group_comment
;
The symmetry employed for this shelxl refinement is uniquely defined
by the following loop, which should always be used as a source of
symmetry information in preference to the above space-group names.
They are only intended as comments.
;
_shelx_estimated_absorpt_t_max 0.525
_shelx_estimated_absorpt_t_min 0.403
_reflns_odcompleteness_completeness 99.40
_reflns_odcompleteness_iscentric 1
_reflns_odcompleteness_theta 66.97
_olex2_refinement_description
;
1. Fixed Uiso
 At 1.2 times of:
  All C(H) groups
 At 1.5 times of:
  All C(H,H,H) groups, All N(H,H,H) groups
2.a Ternary CH refined with riding coordinates:
 C2(H2)
2.b Aromatic/amide H refined with riding coordinates:
 C4(H4), C5(H5), C7(H7), C8(H8)
2.c Idealised Me refined as rotating group:
 N1(H1A,H1B,H1C), C1(H1D,H1E,H1F)
;
_olex2_submission_special_instructions 'No special instructions were received'
_oxdiff_exptl_absorpt_empirical_details
;
Empirical correction (ABSPACK) includes:
- Absorption correction using spherical harmonics
- Frame scaling
;
_oxdiff_exptl_absorpt_empirical_full_max 3.137
_oxdiff_exptl_absorpt_empirical_full_min 0.380

loop_
_space_group_symop_operation_xyz
'x, y, z'
'-x, y+1/2, -z'

loop_
_atom_site_label
_atom_site_type_symbol
_atom_site_fract_x
_atom_site_fract_y
_atom_site_fract_z
_atom_site_U_iso_or_equiv
_atom_site_adp_type
_atom_site_occupancy
_atom_site_site_symmetry_order
_atom_site_calc_flag
_atom_site_refinement_flags_posn
_atom_site_refinement_flags_adp
_atom_site_refinement_flags_occupancy
_atom_site_disorder_assembly
_atom_site_disorder_group
Br1 Br 0.9616(3) 0.9142(2) 0.92824(12) 0.1219(7) Uani 1 1 d . . . . .
Cl1 Cl 0.1890(4) 0.7446(4) 0.5251(2) 0.0905(8) Uani 1 1 d . . . . .
N1 N 0.3266(13) 0.3288(14) 0.5833(6) 0.080(2) Uani 1 1 d . . . . .
H1A H 0.307845 0.450771 0.568682 0.120 Uiso 1 1 calc R U . . .
H1B H 0.197220 0.265094 0.557139 0.120 Uiso 1 1 calc R U . . .
H1C H 0.459790 0.285815 0.556787 0.120 Uiso 1 1 calc R U . . .
C1 C 0.457(4) 0.105(2) 0.7175(13) 0.125(5) Uani 1 1 d . . . . .
H1D H 0.584558 0.078814 0.673636 0.188 Uiso 1 1 calc R U . . .
H1E H 0.330645 0.012585 0.706646 0.188 Uiso 1 1 calc R U . . .
H1F H 0.522435 0.100784 0.787430 0.188 Uiso 1 1 calc R U . . .
C2 C 0.3512(18) 0.3041(15) 0.6932(9) 0.082(2) Uani 1 1 d . . . . .
H2 H 0.187540 0.308710 0.717484 0.098 Uiso 1 1 calc R U . . .
C3 C 0.5007(14) 0.4540(14) 0.7480(7) 0.071(2) Uani 1 1 d . . . . .
C4 C 0.7017(16) 0.5408(16) 0.7059(6) 0.073(2) Uani 1 1 d . . . . .
H4 H 0.742148 0.505724 0.641182 0.087 Uiso 1 1 calc R U . . .
C5 C 0.8375(16) 0.6755(17) 0.7590(7) 0.080(2) Uani 1 1 d . . . . .
H5 H 0.969379 0.731113 0.730478 0.096 Uiso 1 1 calc R U . . .
C6 C 0.7782(17) 0.7280(17) 0.8542(7) 0.082(2) Uani 1 1 d . . . . .
C7 C 0.5829(19) 0.653(2) 0.8970(8) 0.092(3) Uani 1 1 d . . . . .
H7 H 0.542836 0.693288 0.960980 0.111 Uiso 1 1 calc R U . . .
C8 C 0.442(2) 0.5148(18) 0.8431(8) 0.085(3) Uani 1 1 d . . . . .
H8 H 0.307724 0.463373 0.871727 0.102 Uiso 1 1 calc R U . . .

loop_
_atom_site_aniso_label
_atom_site_aniso_U_11
_atom_site_aniso_U_22
_atom_site_aniso_U_33
_atom_site_aniso_U_23
_atom_site_aniso_U_13
_atom_site_aniso_U_12
Br1 0.1221(11) 0.1264(12) 0.1170(10) -0.0485(9) 0.0091(7) -0.0183(8)
Cl1 0.0629(10) 0.1076(17) 0.1002(15) 0.0256(14) 0.0014(9) 0.0075(11)
N1 0.060(3) 0.086(5) 0.093(5) -0.002(4) -0.006(3) -0.007(3)
C1 0.178(15) 0.067(7) 0.125(10) 0.012(7) -0.025(9) -0.007(9)
C2 0.072(4) 0.069(5) 0.105(7) 0.004(5) 0.006(4) -0.015(4)
C3 0.060(4) 0.078(6) 0.074(4) 0.013(4) -0.001(3) 0.009(4)
C4 0.068(4) 0.092(6) 0.060(4) -0.003(4) 0.012(3) -0.002(4)
C5 0.072(4) 0.091(6) 0.079(5) -0.010(5) 0.011(4) -0.007(5)
C6 0.082(5) 0.085(6) 0.079(5) -0.002(5) -0.003(4) 0.000(5)
C7 0.082(5) 0.121(9) 0.074(5) -0.016(6) 0.008(4) 0.002(6)
C8 0.079(5) 0.110(8) 0.069(5) 0.013(5) 0.015(4) 0.001(5)

loop_
_atom_type_symbol
_atom_type_description
_atom_type_scat_dispersion_real
_atom_type_scat_dispersion_imag
_atom_type_scat_source
C C 0.0181 0.0091 'International Tables Vol C Tables 4.2.6.8 and 6.1.1.4'
H H 0.0000 0.0000 'International Tables Vol C Tables 4.2.6.8 and 6.1.1.4'
Br Br -0.6763 1.2805 'International Tables Vol C Tables 4.2.6.8 and 6.1.1.4'
Cl Cl 0.3639 0.7018 'International Tables Vol C Tables 4.2.6.8 and 6.1.1.4'
N N 0.0311 0.0180 'International Tables Vol C Tables 4.2.6.8 and 6.1.1.4'

loop_
_geom_angle_atom_site_label_1
_geom_angle_atom_site_label_2
_geom_angle_atom_site_label_3
_geom_angle
_geom_angle_site_symmetry_1
_geom_angle_site_symmetry_3
_geom_angle_publ_flag
H1A N1 H1B 109.5 . . ?
H1A N1 H1C 109.5 . . ?
H1B N1 H1C 109.5 . . ?
C2 N1 H1A 109.5 . . ?
C2 N1 H1B 109.5 . . ?
C2 N1 H1C 109.5 . . ?
H1D C1 H1E 109.5 . . ?
H1D C1 H1F 109.5 . . ?
H1E C1 H1F 109.5 . . ?
C2 C1 H1D 109.5 . . ?
C2 C1 H1E 109.5 . . ?
C2 C1 H1F 109.5 . . ?
N1 C2 C1 108.7(11) . . ?
N1 C2 H2 107.7 . . ?
N1 C2 C3 113.5(8) . . ?
C1 C2 H2 107.7 . . ?
C3 C2 C1 111.3(9) . . ?
C3 C2 H2 107.7 . . ?
C4 C3 C2 122.5(9) . . ?
C8 C3 C2 119.9(9) . . ?
C8 C3 C4 117.6(9) . . ?
C3 C4 H4 119.5 . . ?
C5 C4 C3 121.1(9) . . ?
C5 C4 H4 119.5 . . ?
C4 C5 H5 120.2 . . ?
C4 C5 C6 119.7(9) . . ?
C6 C5 H5 120.2 . . ?
C5 C6 Br1 120.3(8) . . ?
C7 C6 Br1 117.9(8) . . ?
C7 C6 C5 121.7(10) . . ?
C6 C7 H7 120.5 . . ?
C6 C7 C8 119.1(9) . . ?
C8 C7 H7 120.5 . . ?
C3 C8 C7 120.9(9) . . ?
C3 C8 H8 119.6 . . ?
C7 C8 H8 119.6 . . ?

loop_
_geom_bond_atom_site_label_1
_geom_bond_atom_site_label_2
_geom_bond_distance
_geom_bond_site_symmetry_2
_geom_bond_publ_flag
Br1 C6 1.885(11) . ?
N1 H1A 0.8900 . ?
N1 H1B 0.8900 . ?
N1 H1C 0.8900 . ?
N1 C2 1.449(14) . ?
C1 H1D 0.9600 . ?
C1 H1E 0.9600 . ?
C1 H1F 0.9600 . ?
C1 C2 1.551(18) . ?
C2 H2 0.9800 . ?
C2 C3 1.495(15) . ?
C3 C4 1.416(13) . ?
C3 C8 1.382(14) . ?
C4 H4 0.9300 . ?
C4 C5 1.370(14) . ?
C5 H5 0.9300 . ?
C5 C6 1.370(13) . ?
C6 C7 1.359(16) . ?
C7 H7 0.9300 . ?
C7 C8 1.409(18) . ?
C8 H8 0.9300 . ?

loop_
_geom_hbond_atom_site_label_D
_geom_hbond_atom_site_label_H
_geom_hbond_atom_site_label_A
_geom_hbond_distance_DH
_geom_hbond_distance_HA
_geom_hbond_distance_DA
_geom_hbond_angle_DHA
_geom_hbond_site_symmetry_A
_geom_hbond_publ_flag
N1 H1A Cl1 0.89 2.24 3.124(10) 169.6 . yes
N1 H1B Cl1 0.89 2.31 3.133(7) 153.1 2_546 yes
N1 H1C Cl1 0.89 2.30 3.177(8) 166.8 2_646 yes

loop_
_geom_torsion_atom_site_label_1
_geom_torsion_atom_site_label_2
_geom_torsion_atom_site_label_3
_geom_torsion_atom_site_label_4
_geom_torsion
_geom_torsion_site_symmetry_1
_geom_torsion_site_symmetry_2
_geom_torsion_site_symmetry_3
_geom_torsion_site_symmetry_4
_geom_torsion_publ_flag
Br1 C6 C7 C8 179.7(9) . . . . ?
N1 C2 C3 C4 -33.9(13) . . . . ?
N1 C2 C3 C8 145.1(9) . . . . ?
C1 C2 C3 C4 89.1(14) . . . . ?
C1 C2 C3 C8 -91.9(13) . . . . ?
C2 C3 C4 C5 -178.9(9) . . . . ?
C2 C3 C8 C7 178.8(11) . . . . ?
C3 C4 C5 C6 -0.2(16) . . . . ?
C4 C3 C8 C7 -2.1(16) . . . . ?
C4 C5 C6 Br1 -179.6(8) . . . . ?
C4 C5 C6 C7 -1.8(18) . . . . ?
C5 C6 C7 C8 1.8(19) . . . . ?
C6 C7 C8 C3 0.2(19) . . . . ?
C8 C3 C4 C5 2.1(14) . . . . ?
